data_4111299
loop_
_publ_author_name
'Nicolas Giuseppone'
'Jean-Louis Schmitt'
'Jean-Marie Lehn'

_publ_contact_author_name 'Jean-Marie Lehn'
_publ_section_title
;
 Driven Evolution of a Constitutional Dynamic Library of Molecular Helices
 Toward the Selective Generation of [2 x 2] Gridlike Arrays under the
 Pressure of Metal Ion Coordination
;
_journal_name_full 'Journal of the American Chemical Society'
_journal_page_first 16748
_journal_page_last 16763
_journal_paper_doi 10.1021/ja0666452
_journal_volume 128
_journal_year 2006
_chemical_formula_sum 'C60 H49 Cl9 N14 O3'
_chemical_formula_weight 1333.18
_chemical_name_systematic
;
 ?
;
_space_group_IT_number 2
_symmetry_cell_setting triclinic
_symmetry_space_group_name_Hall '-P 1'
_symmetry_space_group_name_H-M 'P -1'
_atom_sites_solution_hydrogens geom
_atom_sites_solution_primary direct
_atom_sites_solution_secondary difmap
_audit_creation_method SHELXL-97
_cell_angle_alpha 82.84(5)
_cell_angle_beta 70.59(5)
_cell_angle_gamma 75.03(5)
_cell_formula_units_Z 2
_cell_length_a 13.8400(10)
_cell_length_b 15.0840(10)
_cell_length_c 16.3080(10)
_cell_measurement_reflns_used 9774
_cell_measurement_temperature 173(2)
_cell_measurement_theta_max 27.485
_cell_measurement_theta_min 0.998
_cell_volume 3099.2(12)
_computing_cell_refinement 'Denzo (Nonius B.V., 1998)'
_computing_data_collection 'Collect (Nonius B.V., 1998)'
_computing_data_reduction 'Denzo (Nonius B.V., 1998)'
_computing_molecular_graphics 'PLATON 98 (Spek, 1998)'
_computing_publication_material 'SHELXL-97 (Sheldrick, 1997)'
_computing_structure_refinement 'SHELXL-97 (Sheldrick, 1997)'
_computing_structure_solution 'SHELXS-97 (Sheldrick, 1997)'
_diffrn_ambient_temperature 173(2)
_diffrn_measured_fraction_theta_full 0.995
_diffrn_measured_fraction_theta_max 0.995
_diffrn_measurement_device_type KappaCCD
_diffrn_measurement_method '\p scans'
_diffrn_radiation_monochromator graphite
_diffrn_radiation_source 'fine-focus sealed tube'
_diffrn_radiation_type MoK\a
_diffrn_radiation_wavelength 0.71070
_diffrn_reflns_av_R_equivalents 0.0351
_diffrn_reflns_av_sigmaI/netI 0.0946
_diffrn_reflns_limit_h_max 17
_diffrn_reflns_limit_h_min -17
_diffrn_reflns_limit_k_max 19
_diffrn_reflns_limit_k_min -19
_diffrn_reflns_limit_l_max 21
_diffrn_reflns_limit_l_min -19
_diffrn_reflns_number 21844
_diffrn_reflns_theta_full 27.50
_diffrn_reflns_theta_max 27.50
_diffrn_reflns_theta_min 1.33
_exptl_absorpt_coefficient_mu 0.464
_exptl_absorpt_correction_T_max 0.9550
_exptl_absorpt_correction_T_min 0.9211
_exptl_absorpt_correction_type multi-scan
_exptl_absorpt_process_details sadabs
_exptl_crystal_colour colorless
_exptl_crystal_density_diffrn 1.429
_exptl_crystal_description prism
_exptl_crystal_F_000 1368
_exptl_crystal_size_max 0.18
_exptl_crystal_size_mid 0.14
_exptl_crystal_size_min 0.10
_refine_diff_density_max 0.831
_refine_diff_density_min -0.833
_refine_diff_density_rms 0.067
_refine_ls_extinction_method none
_refine_ls_goodness_of_fit_ref 1.031
_refine_ls_hydrogen_treatment mixed
_refine_ls_matrix_type full
_refine_ls_number_parameters 877
_refine_ls_number_reflns 14155
_refine_ls_number_restraints 0
_refine_ls_restrained_S_all 1.031
_refine_ls_R_factor_all 0.1749
_refine_ls_R_factor_gt 0.0866
_refine_ls_shift/su_max 0.001
_refine_ls_shift/su_mean 0.000
_refine_ls_structure_factor_coef Fsqd
_refine_ls_weighting_details 'calc w=1/[\s^2^(Fo^2^)+(0.1192P)^2^+1.6718P] where P=(Fo^2^+2Fc^2^)/3'
_refine_ls_weighting_scheme calc
_refine_ls_wR_factor_gt 0.2108
_refine_ls_wR_factor_ref 0.2568
_reflns_number_gt 7093
_reflns_number_total 14155
_reflns_threshold_expression >2sigma(I)
_cod_data_source_file ja0666452si20061005_010526.cif
_cod_data_source_block jls1
_cod_database_code 4111299

loop_
_symmetry_equiv_pos_as_xyz
'x, y, z'
'-x, -y, -z'

loop_
_atom_site_label
_atom_site_type_symbol
_atom_site_fract_x
_atom_site_fract_y
_atom_site_fract_z
_atom_site_U_iso_or_equiv
_atom_site_adp_type
_atom_site_occupancy
_atom_site_symmetry_multiplicity
_atom_site_calc_flag
_atom_site_refinement_flags
C1 C 1.4536(4) -0.3672(3) -0.3092(3) 0.0659(13) Uani 1 1 d .
H1 H 1.5023 -0.4018 -0.2810 0.079 Uiso 1 1 calc R
C2 C 1.3614(5) -0.3153(3) -0.2592(3) 0.0697(14) Uani 1 1 d .
H2 H 1.3463 -0.3144 -0.1980 0.084 Uiso 1 1 calc R
C3 C 1.2909(4) -0.2642(3) -0.2994(3) 0.0662(12) Uani 1 1 d .
H3 H 1.2260 -0.2270 -0.2665 0.079 Uiso 1 1 calc R
C4 C 1.3157(3) -0.2678(3) -0.3881(2) 0.0542(10) Uani 1 1 d .
H4 H 1.2683 -0.2328 -0.4174 0.065 Uiso 1 1 calc R
C5 C 1.4102(3) -0.3230(2) -0.4340(2) 0.0420(9) Uani 1 1 d .
C6 C 1.4406(3) -0.3328(2) -0.5294(2) 0.0384(8) Uani 1 1 d .
C7 C 1.5246(3) -0.4004(2) -0.5717(2) 0.0451(9) Uani 1 1 d .
H7 H 1.5664 -0.4414 -0.5407 0.054 Uiso 1 1 calc R
C8 C 1.5471(3) -0.4073(2) -0.6602(2) 0.0474(9) Uani 1 1 d .
H8 H 1.6040 -0.4540 -0.6907 0.057 Uiso 1 1 calc R
C9 C 1.4865(3) -0.3462(2) -0.7039(2) 0.0412(8) Uani 1 1 d .
H9 H 1.5009 -0.3498 -0.7648 0.049 Uiso 1 1 calc R
C10 C 1.4041(3) -0.2796(2) -0.6573(2) 0.0355(8) Uani 1 1 d .
C11 C 1.3368(3) -0.2100(2) -0.7001(2) 0.0351(8) Uani 1 1 d .
C12 C 1.2601(3) -0.1392(2) -0.6558(2) 0.0356(8) Uani 1 1 d .
H12 H 1.2480 -0.1330 -0.5957 0.043 Uiso 1 1 calc R
C13 C 1.2008(3) -0.0772(2) -0.7006(2) 0.0367(8) Uani 1 1 d .
C14 C 1.2943(3) -0.1560(2) -0.8242(2) 0.0362(8) Uani 1 1 d .
C15 C 1.3183(3) -0.1643(2) -0.9190(2) 0.0432(8) Uani 1 1 d .
C16 C 1.4127(4) -0.2067(4) -0.9681(3) 0.0803(15) Uani 1 1 d .
H16 H 1.4653 -0.2344 -0.9414 0.096 Uiso 1 1 calc R
C17 C 1.4369(5) -0.2117(4) -1.0574(3) 0.0921(17) Uani 1 1 d .
H17 H 1.5049 -0.2437 -1.0904 0.110 Uiso 1 1 calc R
C18 C 1.3665(5) -0.1726(3) -1.0970(3) 0.0749(16) Uani 1 1 d .
C19 C 1.2642(6) -0.1359(5) -1.0465(3) 0.118(2) Uani 1 1 d .
H19 H 1.2106 -0.1132 -1.0731 0.142 Uiso 1 1 calc R
C20 C 1.2400(5) -0.1323(4) -0.9568(3) 0.0967(19) Uani 1 1 d .
H20 H 1.1698 -0.1078 -0.9220 0.116 Uiso 1 1 calc R
C21 C 1.1219(3) 0.0031(2) -0.6596(2) 0.0391(8) Uani 1 1 d .
H21 H 1.0717 0.0386 -0.6859 0.047 Uiso 1 1 calc R
C22 C 0.9724(3) 0.1546(3) -0.5748(3) 0.0528(10) Uani 1 1 d .
H22A H 1.0036 0.1823 -0.6320 0.079 Uiso 1 1 calc R
H22B H 0.9311 0.2032 -0.5339 0.079 Uiso 1 1 calc R
H22C H 0.9263 0.1173 -0.5797 0.079 Uiso 1 1 calc R
C23 C 1.0689(3) 0.1116(2) -0.4651(2) 0.0369(8) Uani 1 1 d .
C24 C 1.1541(3) 0.0595(2) -0.4401(2) 0.0399(8) Uani 1 1 d .
H24 H 1.2082 0.0149 -0.4761 0.048 Uiso 1 1 calc R
C25 C 1.1545(3) 0.0774(2) -0.3585(2) 0.0362(8) Uani 1 1 d .
C26 C 1.0050(3) 0.1894(2) -0.3405(2) 0.0387(8) Uani 1 1 d .
C27 C 0.9252(3) 0.2642(2) -0.2880(2) 0.0381(8) Uani 1 1 d .
C28 C 0.8544(3) 0.3259(2) -0.3242(2) 0.0376(8) Uani 1 1 d .
H28 H 0.8572 0.3196 -0.3822 0.045 Uiso 1 1 calc R
C29 C 0.7802(3) 0.3960(2) -0.2755(2) 0.0379(8) Uani 1 1 d .
C30 C 0.7756(3) 0.4048(2) -0.1906(2) 0.0416(8) Uani 1 1 d .
C31 C 0.8465(3) 0.3435(2) -0.1546(2) 0.0460(9) Uani 1 1 d .
C32 C 0.9206(3) 0.2733(2) -0.2027(2) 0.0481(9) Uani 1 1 d .
H32 H 0.9683 0.2312 -0.1778 0.058 Uiso 1 1 calc R
C33 C 0.7245(3) 0.4664(3) -0.3972(2) 0.0496(9) Uani 1 1 d .
H33A H 0.7947 0.4774 -0.4275 0.074 Uiso 1 1 calc R
H33B H 0.6711 0.5175 -0.4106 0.074 Uiso 1 1 calc R
H33C H 0.7195 0.4091 -0.4163 0.074 Uiso 1 1 calc R
C34 C 0.5996(4) 0.4673(4) -0.1110(3) 0.0909(17) Uani 1 1 d .
H34A H 0.5771 0.4607 -0.1604 0.136 Uiso 1 1 calc R
H34B H 0.5539 0.5218 -0.0795 0.136 Uiso 1 1 calc R
H34C H 0.5949 0.4127 -0.0718 0.136 Uiso 1 1 calc R
C35 C 0.9123(5) 0.3019(3) -0.0335(3) 0.0903(19) Uani 1 1 d .
H35A H 0.9068 0.2380 -0.0304 0.136 Uiso 1 1 calc R
H35B H 0.8989 0.3213 0.0252 0.136 Uiso 1 1 calc R
H35C H 0.9833 0.3068 -0.0698 0.136 Uiso 1 1 calc R
C36 C 1.2245(3) 0.0285(3) -0.2334(2) 0.0472(9) Uani 1 1 d .
H36A H 1.2223 -0.0333 -0.2071 0.071 Uiso 1 1 calc R
H36B H 1.1595 0.0721 -0.2037 0.071 Uiso 1 1 calc R
H36C H 1.2851 0.0464 -0.2277 0.071 Uiso 1 1 calc R
C37 C 1.3965(3) -0.0709(2) -0.3577(2) 0.0394(8) Uani 1 1 d .
H37 H 1.3946 -0.0728 -0.2988 0.047 Uiso 1 1 calc R
C38 C 1.4877(3) -0.1229(2) -0.4229(2) 0.0372(8) Uani 1 1 d .
C39 C 1.4951(3) -0.1171(2) -0.5102(2) 0.0385(8) Uani 1 1 d .
H39 H 1.4407 -0.0790 -0.5306 0.046 Uiso 1 1 calc R
C40 C 1.5841(3) -0.1687(2) -0.5661(2) 0.0375(8) Uani 1 1 d .
C41 C 1.6481(3) -0.2238(2) -0.4532(2) 0.0409(8) Uani 1 1 d .
C42 C 1.7349(3) -0.2833(2) -0.4228(3) 0.0471(9) Uani 1 1 d .
C43 C 1.7181(4) -0.3085(3) -0.3357(3) 0.0575(11) Uani 1 1 d .
H43 H 1.6508 -0.2874 -0.2946 0.069 Uiso 1 1 calc R
C44 C 1.7996(4) -0.3647(3) -0.3078(3) 0.0693(13) Uani 1 1 d .
H44 H 1.7877 -0.3822 -0.2479 0.083 Uiso 1 1 calc R
C45 C 1.8969(4) -0.3947(3) -0.3672(4) 0.0806(15) Uani 1 1 d .
H45 H 1.9525 -0.4328 -0.3483 0.097 Uiso 1 1 calc R
C46 C 1.9140(4) -0.3698(3) -0.4543(4) 0.0791(15) Uani 1 1 d .
H46 H 1.9814 -0.3907 -0.4953 0.095 Uiso 1 1 calc R
C47 C 1.8331(3) -0.3143(3) -0.4819(3) 0.0632(12) Uani 1 1 d .
H47 H 1.8452 -0.2975 -0.5420 0.076 Uiso 1 1 calc R
C48 C 1.5984(3) -0.1673(2) -0.6609(2) 0.0407(8) Uani 1 1 d .
C49 C 1.6796(3) -0.2290(3) -0.7162(2) 0.0503(9) Uani 1 1 d .
H49 H 1.7299 -0.2726 -0.6951 0.060 Uiso 1 1 calc R
C50 C 1.6850(3) -0.2251(3) -0.8021(3) 0.0564(10) Uani 1 1 d .
H50 H 1.7384 -0.2674 -0.8411 0.068 Uiso 1 1 calc R
C51 C 1.6121(3) -0.1592(3) -0.8317(2) 0.0550(10) Uani 1 1 d .
H51 H 1.6147 -0.1558 -0.8909 0.066 Uiso 1 1 calc R
C52 C 1.5354(3) -0.0985(3) -0.7730(2) 0.0459(9) Uani 1 1 d .
C53 C 1.4577(3) -0.0225(3) -0.8002(2) 0.0478(9) Uani 1 1 d .
C54 C 1.3867(3) 0.0414(3) -0.7426(3) 0.0538(10) Uani 1 1 d .
H54 H 1.3854 0.0369 -0.6836 0.065 Uiso 1 1 calc R
C55 C 1.3176(4) 0.1120(3) -0.7708(3) 0.0652(12) Uani 1 1 d .
H55 H 1.2677 0.1567 -0.7322 0.078 Uiso 1 1 calc R
C56 C 1.3241(5) 0.1150(4) -0.8574(4) 0.0784(15) Uani 1 1 d .
H56 H 1.2791 0.1629 -0.8802 0.094 Uiso 1 1 calc R
C57 C 1.3965(5) 0.0479(4) -0.9104(3) 0.0802(15) Uani 1 1 d .
H57 H 1.3989 0.0504 -0.9696 0.096 Uiso 1 1 calc R
C58 C 0.8597(5) 0.5014(6) 0.2633(4) 0.107(2) Uani 1 1 d .
C59 C 0.7522(4) 0.5544(3) 0.0103(3) 0.0550(11) Uani 1 1 d .
C60 C 0.9112(5) 0.9062(6) -0.1040(6) 0.131(4) Uani 1 1 d .
N1 N 1.4796(3) -0.3725(2) -0.3946(2) 0.0536(8) Uani 1 1 d .
N2 N 1.3798(2) -0.27271(17) -0.57077(17) 0.0369(7) Uani 1 1 d .
N3 N 1.3549(2) -0.21851(18) -0.78590(17) 0.0371(6) Uani 1 1 d .
N4 N 1.2165(2) -0.08603(19) -0.78567(17) 0.0397(7) Uani 1 1 d .
N5 N 1.1240(2) 0.02337(18) -0.58581(17) 0.0383(7) Uani 1 1 d .
N6 N 1.0556(2) 0.09685(19) -0.54320(18) 0.0414(7) Uani 1 1 d .
N7 N 0.9949(2) 0.17729(18) -0.41704(17) 0.0383(7) Uani 1 1 d .
N8 N 1.0802(2) 0.14062(19) -0.30753(18) 0.0403(7) Uani 1 1 d .
N9 N 1.2344(2) 0.02890(19) -0.32536(17) 0.0406(7) Uani 1 1 d .
N10 N 1.3192(2) -0.02279(18) -0.38226(17) 0.0384(7) Uani 1 1 d .
N11 N 1.5649(2) -0.17597(19) -0.39356(18) 0.0412(7) Uani 1 1 d .
N12 N 1.6619(2) -0.22237(19) -0.53846(19) 0.0425(7) Uani 1 1 d .
N13 N 1.5278(2) -0.1027(2) -0.68864(18) 0.0417(7) Uani 1 1 d .
N14 N 1.4625(3) -0.0197(3) -0.8838(2) 0.0675(10) Uani 1 1 d .
O1 O 0.7074(2) 0.45895(17) -0.30508(15) 0.0495(6) Uani 1 1 d .
O2 O 0.7057(2) 0.47693(17) -0.14180(16) 0.0499(6) Uani 1 1 d .
O3 O 0.8364(3) 0.35954(18) -0.07073(16) 0.0638(8) Uani 1 1 d .
Cl1 Cl 0.80645(19) 0.4751(3) 0.37334(16) 0.1029(9) Uani 0.65 1 d P
Cl1A Cl 0.9740(10) 0.5174(16) 0.2025(7) 0.346(11) Uani 0.35 1 d P
Cl2 Cl 0.9339(2) 0.57693(16) 0.2429(2) 0.0872(8) Uani 0.65 1 d P
Cl2A Cl 0.8300(14) 0.4226(9) 0.3074(17) 0.367(13) Uani 0.35 1 d P
Cl3 Cl 0.9328(3) 0.3942(2) 0.21256(18) 0.1164(9) Uani 0.65 1 d P
Cl3A Cl 0.8497(13) 0.5614(10) 0.3641(9) 0.323(10) Uani 0.35 1 d P
Cl4 Cl 0.6879(4) 0.5026(4) 0.1094(3) 0.0934(12) Uani 0.80 1 d P
Cl4A Cl 0.706(3) 0.6618(13) -0.0257(19) 0.170(13) Uani 0.20 1 d P
Cl5 Cl 0.6716(5) 0.6589(3) -0.0068(4) 0.138(2) Uani 0.80 1 d P
Cl5A Cl 0.8543(19) 0.570(2) -0.004(2) 0.307(19) Uani 0.20 1 d P
Cl6 Cl 0.8719(2) 0.5665(2) 0.01846(18) 0.0993(7) Uani 0.80 1 d P
Cl6A Cl 0.6634(15) 0.5269(17) 0.0972(13) 0.119(8) Uani 0.20 1 d P
Cl7 Cl 0.8497(5) 0.8764(3) -0.0002(3) 0.0940(12) Uani 0.80 1 d P
Cl7A Cl 1.0033(7) 0.8496(4) -0.1651(4) 0.076(2) Uani 0.20 1 d P
Cl8 Cl 1.0166(2) 0.9393(3) -0.1449(3) 0.225(2) Uani 0.80 1 d P
Cl8A Cl 0.8645(17) 0.8457(15) -0.0257(14) 0.126(7) Uani 0.20 1 d P
Cl9 Cl 0.9480(3) 0.7949(2) -0.16885(18) 0.1675(14) Uani 0.80 1 d P
Cl9A Cl 0.9887(4) 0.9796(4) -0.0509(3) 0.0480(11) Uani 0.20 1 d P
H59 H 0.764(3) 0.518(3) -0.029(2) 0.045(11) Uiso 1 1 d .
H60 H 0.891(6) 0.942(5) -0.125(5) 0.13(3) Uiso 1 1 d .
H58 H 0.804(6) 0.515(5) 0.237(5) 0.15(3) Uiso 1 1 d .
H18 H 1.383(4) -0.177(4) -1.151(4) 0.099(18) Uiso 1 1 d .

loop_
_atom_site_aniso_label
_atom_site_aniso_U_11
_atom_site_aniso_U_22
_atom_site_aniso_U_33
_atom_site_aniso_U_23
_atom_site_aniso_U_13
_atom_site_aniso_U_12
C1 0.104(4) 0.056(3) 0.047(3) 0.007(2) -0.036(3) -0.022(3)
C2 0.116(4) 0.064(3) 0.039(2) 0.002(2) -0.022(3) -0.042(3)
C3 0.082(3) 0.070(3) 0.042(2) -0.010(2) -0.006(2) -0.023(3)
C4 0.059(3) 0.060(2) 0.041(2) -0.0043(18) -0.0121(19) -0.013(2)
C5 0.058(2) 0.0348(18) 0.0383(19) 0.0023(15) -0.0174(18) -0.0186(18)
C6 0.048(2) 0.0331(17) 0.0375(18) 0.0004(15) -0.0146(16) -0.0133(16)
C7 0.047(2) 0.0385(19) 0.045(2) 0.0016(16) -0.0163(18) -0.0008(17)
C8 0.044(2) 0.0400(19) 0.048(2) -0.0066(17) -0.0088(18) 0.0018(17)
C9 0.047(2) 0.0385(18) 0.0346(18) -0.0040(15) -0.0104(16) -0.0067(17)
C10 0.040(2) 0.0356(17) 0.0337(18) -0.0047(14) -0.0140(15) -0.0088(16)
C11 0.0373(19) 0.0378(18) 0.0320(17) -0.0053(14) -0.0105(15) -0.0103(16)
C12 0.043(2) 0.0377(18) 0.0271(16) -0.0065(14) -0.0113(15) -0.0081(16)
C13 0.040(2) 0.0407(18) 0.0317(17) -0.0060(14) -0.0117(15) -0.0106(16)
C14 0.038(2) 0.0383(18) 0.0327(17) -0.0084(15) -0.0103(15) -0.0081(16)
C15 0.050(2) 0.0431(19) 0.0356(19) -0.0075(16) -0.0148(18) -0.0055(18)
C16 0.078(4) 0.106(4) 0.044(2) -0.023(3) -0.020(2) 0.011(3)
C17 0.089(4) 0.127(5) 0.040(3) -0.024(3) -0.007(3) 0.001(4)
C18 0.120(5) 0.074(3) 0.029(2) -0.002(2) -0.020(3) -0.024(3)
C19 0.131(6) 0.157(6) 0.045(3) -0.020(3) -0.038(3) 0.026(5)
C20 0.095(4) 0.127(5) 0.053(3) -0.016(3) -0.030(3) 0.013(4)
C21 0.039(2) 0.0417(19) 0.0348(18) -0.0051(15) -0.0140(16) -0.0010(16)
C22 0.055(3) 0.051(2) 0.051(2) -0.0128(18) -0.027(2) 0.0099(19)
C23 0.041(2) 0.0332(17) 0.0350(18) -0.0040(14) -0.0098(16) -0.0066(16)
C24 0.039(2) 0.0405(18) 0.0355(18) -0.0098(15) -0.0081(16) -0.0022(16)
C25 0.039(2) 0.0356(17) 0.0322(17) -0.0034(14) -0.0091(15) -0.0078(16)
C26 0.041(2) 0.0356(18) 0.0367(19) -0.0060(15) -0.0066(16) -0.0087(16)
C27 0.044(2) 0.0350(17) 0.0344(18) -0.0066(14) -0.0077(16) -0.0107(16)
C28 0.042(2) 0.0381(18) 0.0323(17) -0.0062(14) -0.0087(15) -0.0097(16)
C29 0.0333(19) 0.0393(18) 0.0369(18) -0.0058(15) -0.0073(15) -0.0044(16)
C30 0.043(2) 0.0413(19) 0.0356(19) -0.0116(15) -0.0019(16) -0.0098(17)
C31 0.061(3) 0.0367(19) 0.0334(19) -0.0113(15) -0.0086(17) -0.0034(18)
C32 0.061(3) 0.0392(19) 0.041(2) -0.0058(16) -0.0166(19) -0.0028(18)
C33 0.052(2) 0.051(2) 0.046(2) -0.0076(17) -0.0192(18) -0.0040(19)
C34 0.052(3) 0.122(4) 0.082(3) -0.051(3) 0.015(3) -0.015(3)
C35 0.147(5) 0.067(3) 0.050(3) -0.016(2) -0.055(3) 0.026(3)
C36 0.050(2) 0.060(2) 0.0305(18) -0.0005(16) -0.0138(17) -0.0102(19)
C37 0.049(2) 0.0380(18) 0.0325(18) -0.0012(15) -0.0145(16) -0.0107(17)
C38 0.042(2) 0.0312(17) 0.0394(19) 0.0037(14) -0.0150(16) -0.0105(16)
C39 0.041(2) 0.0365(18) 0.0386(19) 0.0004(15) -0.0130(16) -0.0094(16)
C40 0.044(2) 0.0326(17) 0.0385(19) 0.0005(15) -0.0149(16) -0.0111(16)
C41 0.043(2) 0.0366(18) 0.046(2) -0.0015(16) -0.0151(18) -0.0112(17)
C42 0.044(2) 0.0397(19) 0.060(2) 0.0039(18) -0.0224(19) -0.0082(17)
C43 0.068(3) 0.047(2) 0.063(3) 0.0034(19) -0.033(2) -0.010(2)
C44 0.082(4) 0.057(3) 0.081(3) 0.011(2) -0.048(3) -0.013(3)
C45 0.065(3) 0.065(3) 0.120(5) 0.019(3) -0.053(3) -0.008(3)
C46 0.045(3) 0.074(3) 0.108(4) 0.021(3) -0.027(3) -0.004(2)
C47 0.048(3) 0.062(3) 0.076(3) 0.019(2) -0.020(2) -0.014(2)
C48 0.043(2) 0.0420(19) 0.0374(19) -0.0034(16) -0.0099(16) -0.0126(17)
C49 0.052(2) 0.050(2) 0.044(2) -0.0033(18) -0.0114(18) -0.0084(19)
C50 0.059(3) 0.058(2) 0.044(2) -0.0146(19) -0.004(2) -0.010(2)
C51 0.069(3) 0.067(3) 0.034(2) -0.0048(19) -0.013(2) -0.026(2)
C52 0.049(2) 0.058(2) 0.0364(19) -0.0010(17) -0.0123(17) -0.025(2)
C53 0.053(2) 0.059(2) 0.039(2) 0.0072(18) -0.0181(18) -0.025(2)
C54 0.062(3) 0.057(2) 0.056(2) 0.003(2) -0.031(2) -0.022(2)
C55 0.074(3) 0.052(2) 0.084(3) 0.006(2) -0.041(3) -0.020(2)
C56 0.090(4) 0.072(3) 0.085(4) 0.032(3) -0.049(3) -0.027(3)
C57 0.089(4) 0.098(4) 0.057(3) 0.030(3) -0.037(3) -0.026(3)
C58 0.073(4) 0.158(7) 0.100(5) 0.023(4) -0.043(4) -0.036(4)
C59 0.066(3) 0.047(2) 0.046(2) -0.0150(19) -0.018(2) 0.004(2)
C60 0.061(4) 0.145(7) 0.127(6) 0.067(6) -0.001(4) 0.010(4)
N1 0.073(2) 0.0478(18) 0.0461(19) 0.0037(15) -0.0297(18) -0.0135(17)
N2 0.0409(17) 0.0311(14) 0.0386(16) -0.0046(12) -0.0126(13) -0.0063(13)
N3 0.0409(17) 0.0376(15) 0.0326(15) -0.0059(12) -0.0099(13) -0.0087(13)
N4 0.0427(18) 0.0446(16) 0.0333(15) -0.0052(13) -0.0140(13) -0.0084(14)
N5 0.0381(17) 0.0399(16) 0.0333(15) -0.0074(12) -0.0102(13) -0.0013(13)
N6 0.0413(18) 0.0394(16) 0.0396(16) -0.0112(13) -0.0161(14) 0.0066(14)
N7 0.0406(17) 0.0349(15) 0.0336(15) -0.0088(12) -0.0059(13) -0.0026(13)
N8 0.0441(18) 0.0371(15) 0.0369(15) -0.0063(13) -0.0103(14) -0.0057(14)
N9 0.0431(18) 0.0446(16) 0.0307(15) -0.0068(13) -0.0121(13) -0.0012(14)
N10 0.0403(17) 0.0380(15) 0.0369(15) -0.0035(13) -0.0149(14) -0.0048(14)
N11 0.0475(19) 0.0373(15) 0.0430(17) 0.0016(13) -0.0203(15) -0.0104(14)
N12 0.0394(18) 0.0417(16) 0.0453(18) 0.0006(13) -0.0133(14) -0.0083(14)
N13 0.0454(18) 0.0476(17) 0.0348(16) 0.0004(13) -0.0124(14) -0.0165(15)
N14 0.072(3) 0.090(3) 0.045(2) 0.0147(19) -0.0240(18) -0.027(2)
O1 0.0452(16) 0.0545(15) 0.0451(15) -0.0149(12) -0.0142(12) 0.0008(13)
O2 0.0470(16) 0.0502(15) 0.0463(14) -0.0192(12) -0.0090(12) -0.0001(12)
O3 0.090(2) 0.0522(16) 0.0390(15) -0.0184(12) -0.0224(15) 0.0108(15)
Cl1 0.0580(13) 0.161(3) 0.0792(15) 0.0038(16) -0.0067(11) -0.0309(17)
Cl1A 0.212(13) 0.70(3) 0.147(9) 0.179(15) -0.080(9) -0.199(18)
Cl2 0.0788(16) 0.0809(13) 0.112(2) 0.0207(13) -0.0450(16) -0.0267(12)
Cl2A 0.335(19) 0.199(11) 0.73(4) 0.209(19) -0.38(2) -0.175(13)
Cl3 0.134(2) 0.131(2) 0.0945(17) -0.0253(16) -0.0203(16) -0.059(2)
Cl3A 0.370(18) 0.273(13) 0.289(14) -0.144(11) -0.213(14) 0.196(14)
Cl4 0.111(3) 0.1064(18) 0.0524(12) -0.0063(12) -0.0053(15) -0.0332(17)
Cl4A 0.36(4) 0.045(8) 0.129(12) 0.030(8) -0.130(18) -0.036(14)
Cl5 0.198(4) 0.070(3) 0.160(4) -0.043(3) -0.123(3) 0.052(2)
Cl5A 0.133(13) 0.42(3) 0.46(4) -0.17(3) -0.084(18) -0.145(18)
Cl6 0.0618(14) 0.1350(19) 0.1089(15) -0.0266(13) -0.0196(11) -0.0354(13)
Cl6A 0.071(8) 0.184(19) 0.088(11) -0.026(10) 0.035(8) -0.075(12)
Cl7 0.109(2) 0.111(3) 0.0679(13) 0.0190(14) -0.0390(12) -0.0317(19)
Cl7A 0.107(6) 0.048(3) 0.076(4) -0.038(3) -0.050(4) 0.023(3)
Cl8 0.0775(17) 0.263(4) 0.323(5) 0.143(4) -0.076(2) -0.076(2)
Cl8A 0.106(12) 0.128(15) 0.180(19) 0.057(12) -0.096(14) -0.048(10)
Cl9 0.159(3) 0.163(3) 0.1104(19) 0.0217(19) -0.0118(18) 0.029(2)
Cl9A 0.043(3) 0.075(3) 0.040(2) -0.002(2) -0.022(2) -0.027(2)

loop_
_atom_type_symbol
_atom_type_description
_atom_type_scat_dispersion_real
_atom_type_scat_dispersion_imag
_atom_type_scat_source
C C 0.0033 0.0016 'International Tables Vol C Tables 4.2.6.8 and 6.1.1.4'
H H 0.0000 0.0000 'International Tables Vol C Tables 4.2.6.8 and 6.1.1.4'
N N 0.0061 0.0033 'International Tables Vol C Tables 4.2.6.8 and 6.1.1.4'
O O 0.0106 0.0060 'International Tables Vol C Tables 4.2.6.8 and 6.1.1.4'
Cl Cl 0.1484 0.1585 'International Tables Vol C Tables 4.2.6.8 and 6.1.1.4'

loop_
_geom_angle_atom_site_label_1
_geom_angle_atom_site_label_2
_geom_angle_atom_site_label_3
_geom_angle
_geom_angle_site_symmetry_1
_geom_angle_site_symmetry_3
N1 C1 C2 124.2(4) . .
N1 C1 H1 117.9 . .
C2 C1 H1 117.9 . .
C1 C2 C3 118.4(4) . .
C1 C2 H2 120.8 . .
C3 C2 H2 120.8 . .
C2 C3 C4 118.9(4) . .
C2 C3 H3 120.5 . .
C4 C3 H3 120.5 . .
C3 C4 C5 119.2(4) . .
C3 C4 H4 120.4 . .
C5 C4 H4 120.4 . .
N1 C5 C4 121.9(3) . .
N1 C5 C6 116.0(3) . .
C4 C5 C6 122.2(3) . .
N2 C6 C7 122.7(3) . .
N2 C6 C5 115.7(3) . .
C7 C6 C5 121.6(3) . .
C6 C7 C8 118.7(3) . .
C6 C7 H7 120.7 . .
C8 C7 H7 120.7 . .
C9 C8 C7 119.6(3) . .
C9 C8 H8 120.2 . .
C7 C8 H8 120.2 . .
C8 C9 C10 118.5(3) . .
C8 C9 H9 120.8 . .
C10 C9 H9 120.8 . .
N2 C10 C9 122.8(3) . .
N2 C10 C11 115.5(3) . .
C9 C10 C11 121.6(3) . .
N3 C11 C12 120.9(3) . .
N3 C11 C10 117.0(3) . .
C12 C11 C10 122.1(3) . .
C11 C12 C13 118.5(3) . .
C11 C12 H12 120.8 . .
C13 C12 H12 120.8 . .
N4 C13 C12 121.2(3) . .
N4 C13 C21 116.9(3) . .
C12 C13 C21 121.9(3) . .
N3 C14 N4 126.2(3) . .
N3 C14 C15 116.1(3) . .
N4 C14 C15 117.7(3) . .
C16 C15 C20 118.4(4) . .
C16 C15 C14 121.6(4) . .
C20 C15 C14 119.9(4) . .
C15 C16 C17 121.9(5) . .
C15 C16 H16 119.1 . .
C17 C16 H16 119.1 . .
C18 C17 C16 120.8(5) . .
C18 C17 H17 119.6 . .
C16 C17 H17 119.6 . .
C17 C18 C19 118.5(4) . .
C17 C18 H18 119(4) . .
C19 C18 H18 122(4) . .
C18 C19 C20 120.1(5) . .
C18 C19 H19 120.0 . .
C20 C19 H19 120.0 . .
C15 C20 C19 119.6(5) . .
C15 C20 H20 120.2 . .
C19 C20 H20 120.2 . .
N5 C21 C13 116.6(3) . .
N5 C21 H21 121.7 . .
C13 C21 H21 121.7 . .
N6 C22 H22A 109.5 . .
N6 C22 H22B 109.5 . .
H22A C22 H22B 109.5 . .
N6 C22 H22C 109.5 . .
H22A C22 H22C 109.5 . .
H22B C22 H22C 109.5 . .
N7 C23 C24 123.1(3) . .
N7 C23 N6 115.8(3) . .
C24 C23 N6 121.1(3) . .
C23 C24 C25 115.1(3) . .
C23 C24 H24 122.4 . .
C25 C24 H24 122.4 . .
N8 C25 N9 115.9(3) . .
N8 C25 C24 123.4(3) . .
N9 C25 C24 120.7(3) . .
N8 C26 N7 126.2(3) . .
N8 C26 C27 117.3(3) . .
N7 C26 C27 116.5(3) . .
C32 C27 C28 119.9(3) . .
C32 C27 C26 120.3(3) . .
C28 C27 C26 119.9(3) . .
C29 C28 C27 120.0(3) . .
C29 C28 H28 120.0 . .
C27 C28 H28 120.0 . .
O1 C29 C28 124.0(3) . .
O1 C29 C30 115.9(3) . .
C28 C29 C30 120.1(3) . .
O2 C30 C29 121.3(3) . .
O2 C30 C31 118.6(3) . .
C29 C30 C31 120.0(3) . .
O3 C31 C32 124.5(3) . .
O3 C31 C30 115.2(3) . .
C32 C31 C30 120.3(3) . .
C31 C32 C27 119.8(3) . .
C31 C32 H32 120.1 . .
C27 C32 H32 120.1 . .
O1 C33 H33A 109.5 . .
O1 C33 H33B 109.5 . .
H33A C33 H33B 109.5 . .
O1 C33 H33C 109.5 . .
H33A C33 H33C 109.5 . .
H33B C33 H33C 109.5 . .
O2 C34 H34A 109.5 . .
O2 C34 H34B 109.5 . .
H34A C34 H34B 109.5 . .
O2 C34 H34C 109.5 . .
H34A C34 H34C 109.5 . .
H34B C34 H34C 109.5 . .
O3 C35 H35A 109.5 . .
O3 C35 H35B 109.5 . .
H35A C35 H35B 109.5 . .
O3 C35 H35C 109.5 . .
H35A C35 H35C 109.5 . .
H35B C35 H35C 109.5 . .
N9 C36 H36A 109.5 . .
N9 C36 H36B 109.5 . .
H36A C36 H36B 109.5 . .
N9 C36 H36C 109.5 . .
H36A C36 H36C 109.5 . .
H36B C36 H36C 109.5 . .
N10 C37 C38 118.2(3) . .
N10 C37 H37 120.9 . .
C38 C37 H37 120.9 . .
N11 C38 C39 121.8(3) . .
N11 C38 C37 116.3(3) . .
C39 C38 C37 122.0(3) . .
C40 C39 C38 117.4(3) . .
C40 C39 H39 121.3 . .
C38 C39 H39 121.3 . .
N12 C40 C39 122.0(3) . .
N12 C40 C48 116.9(3) . .
C39 C40 C48 121.1(3) . .
N12 C41 N11 126.2(3) . .
N12 C41 C42 116.3(3) . .
N11 C41 C42 117.5(3) . .
C43 C42 C47 119.3(4) . .
C43 C42 C41 120.6(4) . .
C47 C42 C41 120.1(3) . .
C42 C43 C44 120.3(4) . .
C42 C43 H43 119.9 . .
C44 C43 H43 119.9 . .
C45 C44 C43 119.8(4) . .
C45 C44 H44 120.1 . .
C43 C44 H44 120.1 . .
C44 C45 C46 120.1(4) . .
C44 C45 H45 119.9 . .
C46 C45 H45 119.9 . .
C45 C46 C47 120.0(5) . .
C45 C46 H46 120.0 . .
C47 C46 H46 120.0 . .
C42 C47 C46 120.5(4) . .
C42 C47 H47 119.8 . .
C46 C47 H47 119.8 . .
N13 C48 C49 122.8(3) . .
N13 C48 C40 115.3(3) . .
C49 C48 C40 121.9(3) . .
C50 C49 C48 118.2(4) . .
C50 C49 H49 120.9 . .
C48 C49 H49 120.9 . .
C49 C50 C51 119.7(4) . .
C49 C50 H50 120.1 . .
C51 C50 H50 120.1 . .
C52 C51 C50 118.6(3) . .
C52 C51 H51 120.7 . .
C50 C51 H51 120.7 . .
N13 C52 C51 122.4(4) . .
N13 C52 C53 115.5(3) . .
C51 C52 C53 122.1(3) . .
N14 C53 C54 122.6(4) . .
N14 C53 C52 115.8(4) . .
C54 C53 C52 121.6(3) . .
C53 C54 C55 119.8(4) . .
C53 C54 H54 120.1 . .
C55 C54 H54 120.1 . .
C54 C55 C56 117.1(5) . .
C54 C55 H55 121.4 . .
C56 C55 H55 121.4 . .
C57 C56 C55 119.4(4) . .
C57 C56 H56 120.3 . .
C55 C56 H56 120.3 . .
N14 C57 C56 123.7(4) . .
N14 C57 H57 118.1 . .
C56 C57 H57 118.1 . .
Cl2A C58 Cl1A 130.8(12) . .
Cl2A C58 Cl2 150.4(7) . .
Cl1A C58 Cl2 38.9(8) . .
Cl2A C58 Cl1 48.2(11) . .
Cl1A C58 Cl1 134.0(6) . .
Cl2 C58 Cl1 113.8(5) . .
Cl2A C58 Cl3 63.9(11) . .
Cl1A C58 Cl3 73.4(9) . .
Cl2 C58 Cl3 111.7(4) . .
Cl1 C58 Cl3 106.7(4) . .
Cl2A C58 Cl3A 96.6(11) . .
Cl1A C58 Cl3A 97.7(10) . .
Cl2 C58 Cl3A 65.6(7) . .
Cl1 C58 Cl3A 49.4(6) . .
Cl3 C58 Cl3A 136.2(5) . .
Cl2A C58 H58 92(4) . .
Cl1A C58 H58 118(4) . .
Cl2 C58 H58 117(4) . .
Cl1 C58 H58 108(4) . .
Cl3 C58 H58 98(4) . .
Cl3A C58 H58 123(4) . .
Cl5A C59 Cl6A 132.6(16) . .
Cl5A C59 Cl4A 93.1(19) . .
Cl6A C59 Cl4A 109.2(14) . .
Cl5A C59 Cl5 107.3(15) . .
Cl6A C59 Cl5 93.6(9) . .
Cl4A C59 Cl5 16.1(13) . .
Cl5A C59 Cl6 13.2(14) . .
Cl6A C59 Cl6 119.4(9) . .
Cl4A C59 Cl6 100.1(11) . .
Cl5 C59 Cl6 112.3(4) . .
Cl5A C59 Cl4 119.9(15) . .
Cl6A C59 Cl4 16.4(9) . .
Cl4A C59 Cl4 124.2(11) . .
Cl5 C59 Cl4 109.1(4) . .
Cl6 C59 Cl4 106.9(3) . .
Cl5A C59 H59 102(3) . .
Cl6A C59 H59 109(3) . .
Cl4A C59 H59 108(3) . .
Cl5 C59 H59 111(3) . .
Cl6 C59 H59 110(3) . .
Cl4 C59 H59 107(2) . .
Cl7A C60 Cl8A 109.3(10) . .
Cl7A C60 Cl8 59.1(4) . .
Cl8A C60 Cl8 137.0(9) . .
Cl7A C60 Cl7 126.6(6) . .
Cl8A C60 Cl7 21.1(8) . .
Cl8 C60 Cl7 130.6(7) . .
Cl7A C60 Cl9 40.8(4) . .
Cl8A C60 Cl9 84.1(9) . .
Cl8 C60 Cl9 99.5(5) . .
Cl7 C60 Cl9 105.2(5) . .
Cl7A C60 Cl9A 99.8(5) . .
Cl8A C60 Cl9A 102.1(9) . .
Cl8 C60 Cl9A 48.3(4) . .
Cl7 C60 Cl9A 86.4(5) . .
Cl9 C60 Cl9A 137.7(4) . .
Cl7A C60 H60 110(7) . .
Cl8A C60 H60 134(7) . .
Cl8 C60 H60 85(7) . .
Cl7 C60 H60 122(7) . .
Cl9 C60 H60 111(7) . .
Cl9A C60 H60 95(7) . .
C1 N1 C5 117.5(4) . .
C6 N2 C10 117.7(3) . .
C14 N3 C11 116.9(3) . .
C14 N4 C13 116.3(3) . .
C21 N5 N6 121.2(3) . .
N5 N6 C23 114.8(3) . .
N5 N6 C22 122.6(3) . .
C23 N6 C22 122.6(3) . .
C23 N7 C26 116.2(3) . .
C25 N8 C26 115.9(3) . .
N10 N9 C25 116.0(3) . .
N10 N9 C36 121.8(3) . .
C25 N9 C36 122.0(3) . .
C37 N10 N9 120.7(3) . .
C41 N11 C38 116.2(3) . .
C41 N12 C40 116.5(3) . .
C52 N13 C48 118.3(3) . .
C57 N14 C53 117.4(4) . .
C29 O1 C33 117.4(3) . .
C30 O2 C34 113.6(3) . .
C31 O3 C35 116.9(3) . .
Cl2A Cl1 Cl3A 122.0(8) . .
Cl2A Cl1 C58 52.1(6) . .
Cl3A Cl1 C58 71.6(5) . .
Cl2 Cl1A C58 72.2(8) . .
Cl2 Cl1A Cl3 128.6(9) . .
C58 Cl1A Cl3 57.3(6) . .
Cl1A Cl2 C58 68.9(8) . .
Cl1A Cl2 Cl3A 120.5(9) . .
C58 Cl2 Cl3A 63.7(6) . .
Cl1 Cl2A C58 79.6(8) . .
Cl1 Cl2A Cl3 137.3(8) . .
C58 Cl2A Cl3 69.6(11) . .
Cl1 Cl2A H58 93(2) . .
C58 Cl2A H58 34(2) . .
Cl3 Cl2A H58 78(3) . .
Cl2A Cl3 C58 46.4(4) . .
Cl2A Cl3 Cl1A 92.7(6) . .
C58 Cl3 Cl1A 49.3(5) . .
Cl1 Cl3A C58 59.0(5) . .
Cl1 Cl3A Cl2 108.5(6) . .
C58 Cl3A Cl2 50.6(4) . .
Cl6A Cl4 C59 67(2) . .
C59 Cl4A Cl5A 38.9(9) . .
C59 Cl5 Cl6A 41.6(5) . .
C59 Cl5A Cl4A 48.0(11) . .
C59 Cl5A H59 27.1(13) . .
Cl4A Cl5A H59 61.0(15) . .
Cl4 Cl6A C59 97(2) . .
Cl4 Cl6A Cl5 139(3) . .
C59 Cl6A Cl5 44.8(6) . .
Cl8A Cl7 C60 65(3) . .
Cl9 Cl7A C60 90.7(7) . .
Cl9 Cl7A Cl8 153.2(6) . .
C60 Cl7A Cl8 63.9(5) . .
Cl9 Cl7A Cl8A 70.9(6) . .
C60 Cl7A Cl8A 36.2(6) . .
Cl8 Cl7A Cl8A 90.8(6) . .
Cl9 Cl7A H60 94(3) . .
C60 Cl7A H60 20(2) . .
Cl8 Cl7A H60 59(2) . .
Cl8A Cl7A H60 55(2) . .
Cl7A Cl8 C60 56.9(5) . .
Cl7A Cl8 Cl9A 128.0(4) . .
C60 Cl8 Cl9A 84.8(5) . .
Cl7A Cl8 H60 69(3) . .
C60 Cl8 H60 23(2) . .
Cl9A Cl8 H60 89(3) . .
Cl7 Cl8A C60 94(3) . .
Cl7 Cl8A Cl9 149(3) . .
C60 Cl8A Cl9 55.6(8) . .
Cl7 Cl8A Cl7A 122(3) . .
C60 Cl8A Cl7A 34.4(6) . .
Cl9 Cl8A Cl7A 30.8(3) . .
Cl7A Cl9 C60 48.5(4) . .
Cl7A Cl9 Cl8A 78.3(7) . .
C60 Cl9 Cl8A 40.2(6) . .
Cl8 Cl9A Cl9A 159.0(4) . 2_775
Cl8 Cl9A C60 46.9(2) . .
Cl9A Cl9A C60 150.3(4) 2_775 .

loop_
_geom_bond_atom_site_label_1
_geom_bond_atom_site_label_2
_geom_bond_distance
_geom_bond_site_symmetry_2
C1 N1 1.324(5) .
C1 C2 1.363(7) .
C1 H1 0.9500 .
C2 C3 1.373(7) .
C2 H2 0.9500 .
C3 C4 1.377(5) .
C3 H3 0.9500 .
C4 C5 1.380(6) .
C4 H4 0.9500 .
C5 N1 1.347(5) .
C5 C6 1.486(5) .
C6 N2 1.348(4) .
C6 C7 1.377(5) .
C7 C8 1.384(5) .
C7 H7 0.9500 .
C8 C9 1.376(5) .
C8 H8 0.9500 .
C9 C10 1.383(5) .
C9 H9 0.9500 .
C10 N2 1.348(4) .
C10 C11 1.484(5) .
C11 N3 1.354(4) .
C11 C12 1.373(5) .
C12 C13 1.385(5) .
C12 H12 0.9500 .
C13 N4 1.349(4) .
C13 C21 1.463(5) .
C14 N3 1.332(4) .
C14 N4 1.341(4) .
C14 C15 1.483(5) .
C15 C16 1.326(6) .
C15 C20 1.373(6) .
C16 C17 1.389(6) .
C16 H16 0.9500 .
C17 C18 1.318(7) .
C17 H17 0.9500 .
C18 C19 1.387(8) .
C18 H18 0.85(6) .
C19 C20 1.392(7) .
C19 H19 0.9500 .
C20 H20 0.9500 .
C21 N5 1.288(4) .
C21 H21 0.9500 .
C22 N6 1.454(4) .
C22 H22A 0.9800 .
C22 H22B 0.9800 .
C22 H22C 0.9800 .
C23 N7 1.335(4) .
C23 C24 1.392(5) .
C23 N6 1.397(4) .
C24 C25 1.393(5) .
C24 H24 0.9500 .
C25 N8 1.334(4) .
C25 N9 1.390(4) .
C26 N8 1.339(4) .
C26 N7 1.340(4) .
C26 C27 1.481(5) .
C27 C32 1.394(5) .
C27 C28 1.397(5) .
C28 C29 1.382(5) .
C28 H28 0.9500 .
C29 O1 1.366(4) .
C29 C30 1.386(5) .
C30 O2 1.382(4) .
C30 C31 1.393(5) .
C31 O3 1.373(4) .
C31 C32 1.379(5) .
C32 H32 0.9500 .
C33 O1 1.435(4) .
C33 H33A 0.9800 .
C33 H33B 0.9800 .
C33 H33C 0.9800 .
C34 O2 1.426(5) .
C34 H34A 0.9800 .
C34 H34B 0.9800 .
C34 H34C 0.9800 .
C35 O3 1.432(5) .
C35 H35A 0.9800 .
C35 H35B 0.9800 .
C35 H35C 0.9800 .
C36 N9 1.459(4) .
C36 H36A 0.9800 .
C36 H36B 0.9800 .
C36 H36C 0.9800 .
C37 N10 1.282(4) .
C37 C38 1.465(5) .
C37 H37 0.9500 .
C38 N11 1.346(4) .
C38 C39 1.386(5) .
C39 C40 1.375(5) .
C39 H39 0.9500 .
C40 N12 1.341(4) .
C40 C48 1.490(5) .
C41 N12 1.337(4) .
C41 N11 1.339(5) .
C41 C42 1.491(5) .
C42 C43 1.381(5) .
C42 C47 1.382(6) .
C43 C44 1.396(6) .
C43 H43 0.9500 .
C44 C45 1.372(7) .
C44 H44 0.9500 .
C45 C46 1.380(7) .
C45 H45 0.9500 .
C46 C47 1.383(6) .
C46 H46 0.9500 .
C47 H47 0.9500 .
C48 N13 1.342(4) .
C48 C49 1.392(5) .
C49 C50 1.372(5) .
C49 H49 0.9500 .
C50 C51 1.387(6) .
C50 H50 0.9500 .
C51 C52 1.386(6) .
C51 H51 0.9500 .
C52 N13 1.339(4) .
C52 C53 1.491(5) .
C53 N14 1.339(5) .
C53 C54 1.378(6) .
C54 C55 1.380(6) .
C54 H54 0.9500 .
C55 C56 1.382(7) .
C55 H55 0.9500 .
C56 C57 1.376(7) .
C56 H56 0.9500 .
C57 N14 1.317(6) .
C57 H57 0.9500 .
C58 Cl2A 1.394(12) .
C58 Cl1A 1.624(13) .
C58 Cl2 1.658(8) .
C58 Cl1 1.737(7) .
C58 Cl3 1.804(9) .
C58 Cl3A 1.923(13) .
C58 H58 0.97(7) .
C59 Cl5A 1.428(19) .
C59 Cl6A 1.629(16) .
C59 Cl4A 1.691(18) .
C59 Cl5 1.731(6) .
C59 Cl6 1.762(5) .
C59 Cl4 1.762(6) .
C59 H59 0.84(4) .
C60 Cl7A 1.466(11) .
C60 Cl8A 1.53(2) .
C60 Cl8 1.571(8) .
C60 Cl7 1.686(9) .
C60 Cl9 1.959(11) .
C60 Cl9A 2.145(12) .
C60 H60 0.66(7) .
N5 N6 1.349(4) .
N9 N10 1.352(4) .
Cl1 Cl2A 1.32(2) .
Cl1 Cl3A 1.540(19) .
Cl1A Cl2 1.09(2) .
Cl1A Cl3 2.05(2) .
Cl2 Cl3A 1.953(17) .
Cl2A Cl3 1.73(3) .
Cl2A H58 1.73(7) .
Cl4 Cl6A 0.50(3) .
Cl4A Cl5A 2.27(4) .
Cl5 Cl6A 2.45(2) .
Cl5A H59 1.81(4) .
Cl7 Cl8A 0.61(2) .
Cl7A Cl9 1.280(8) .
Cl7A Cl8 1.502(7) .
Cl7A Cl8A 2.45(2) .
Cl7A H60 1.80(7) .
Cl8 Cl9A 1.609(7) .
Cl8 H60 1.65(8) .
Cl8A Cl9 2.36(2) .
Cl9A Cl9A 1.981(8) 2_775
